data_4319021
loop_
_publ_author_name
'Ingo Schranz'
'Graham R. Lief'
'Steven J. Midstokke'
'Lothar Stahl'

_publ_contact_author_address
;  Department of Chemistry
    University of North Dakota
    Grand Forks, ND 585620
    USA
;
_publ_contact_author_email lstahl@chem.und.edu
_publ_contact_author_fax '(701) 777-2331'
_publ_contact_author_name 'Lothar Stahl'
_publ_contact_author_phone '(701) 777-2242'
_publ_section_title
;
 Inorganic Heterocyclic Bis(phosphines): Syntheses and Structures of a
 1,2-Bis(diazasilaphosphetidino)ethane and Its Nickel, Molybdenum, and
 Rhodium Complexes
;
_journal_name_full 'Inorganic Chemistry'
_journal_page_first 6919
_journal_page_last 6927
_journal_paper_doi 10.1021/ic020524v
_journal_volume 41
_journal_year 2002
_chemical_formula_sum 'C26 H52 Mo N4 O4 P2 Si2'
_chemical_formula_weight 698.78
_chemical_name_common PhetPhosMo
_chemical_name_systematic
;
  ?
;
_space_group_IT_number 14
_symmetry_cell_setting monoclinic
_symmetry_space_group_name_Hall '-P 2yn'
_symmetry_space_group_name_H-M 'P 1 21/n 1'
_atom_sites_solution_hydrogens geom
_atom_sites_solution_primary direct
_atom_sites_solution_secondary difmap
_audit_creation_method SHELXL-97
_cell_angle_alpha 90.00
_cell_angle_beta 92.724(14)
_cell_angle_gamma 90.00
_cell_formula_units_Z 4
_cell_length_a 8.880(2)
_cell_length_b 23.187(4)
_cell_length_c 18.009(3)
_cell_measurement_reflns_used 55
_cell_measurement_temperature 293(2)
_cell_measurement_theta_max 13.29
_cell_measurement_theta_min 4.97
_cell_volume 3703.9(12)
_computing_cell_refinement 'Bruker XSCANS'
_computing_data_collection 'Bruker XSCANS'
_computing_data_reduction 'Bruker SHELXTL'
_computing_molecular_graphics 'Bruker SHELXTL'
_computing_publication_material 'Bruker SHELXTL'
_computing_structure_refinement 'SHELXL-97 (Sheldrick, 1997)'
_computing_structure_solution 'SHELXS-97 (Sheldrick, 1990)'
_diffrn_ambient_temperature 293(2)
_diffrn_measured_fraction_theta_full 0.997
_diffrn_measured_fraction_theta_max 0.997
_diffrn_measurement_device_type 'Bruker P4'
_diffrn_measurement_method '\w scans'
_diffrn_radiation_monochromator graphite
_diffrn_radiation_source 'fine-focus sealed tube'
_diffrn_radiation_type MoK\a
_diffrn_radiation_wavelength 0.71073
_diffrn_reflns_av_R_equivalents 0.0314
_diffrn_reflns_av_sigmaI/netI 0.0429
_diffrn_reflns_limit_h_max 9
_diffrn_reflns_limit_h_min -1
_diffrn_reflns_limit_k_max 24
_diffrn_reflns_limit_k_min -1
_diffrn_reflns_limit_l_max 19
_diffrn_reflns_limit_l_min -19
_diffrn_reflns_number 6292
_diffrn_reflns_theta_full 22.50
_diffrn_reflns_theta_max 22.50
_diffrn_reflns_theta_min 1.76
_diffrn_standards_interval_count 97
_diffrn_standards_number 3
_exptl_absorpt_coefficient_mu 0.538
_exptl_absorpt_correction_type none
_exptl_crystal_colour colorless
_exptl_crystal_density_diffrn 1.253
_exptl_crystal_density_method 'not measured'
_exptl_crystal_description needle
_exptl_crystal_F_000 1472
_exptl_crystal_size_max 0.3
_exptl_crystal_size_mid 0.9
_exptl_crystal_size_min 0.5
_refine_diff_density_max 0.793
_refine_diff_density_min -0.395
_refine_diff_density_rms 0.074
_refine_ls_extinction_method none
_refine_ls_goodness_of_fit_ref 1.186
_refine_ls_hydrogen_treatment mixed
_refine_ls_matrix_type full
_refine_ls_number_parameters 368
_refine_ls_number_reflns 4839
_refine_ls_number_restraints 0
_refine_ls_restrained_S_all 1.186
_refine_ls_R_factor_all 0.0683
_refine_ls_R_factor_gt 0.0517
_refine_ls_shift/su_max 0.002
_refine_ls_shift/su_mean 0.000
_refine_ls_structure_factor_coef Fsqd
_refine_ls_weighting_details 'calc w=1/[\s^2^(Fo^2^)+(0.0556P)^2^+9.3522P] where P=(Fo^2^+2Fc^2^)/3'
_refine_ls_weighting_scheme calc
_refine_ls_wR_factor_gt 0.1452
_refine_ls_wR_factor_ref 0.1545
_reflns_number_gt 3854
_reflns_number_total 4839
_reflns_threshold_expression >2sigma(I)
_cod_data_source_file ic020524v_4.cif
_cod_data_source_block 4
_cod_depositor_comments
;
The following automatic conversions were performed:

'_symmetry_cell_setting' value 'Monoclinic' changed to 'monoclinic'
according to the built-in table from CIF Core dictionary named
'cif_core.dic' version 2.4.1 from 2010-06-29.

Automatic conversion script
Id: cif_fix_values 1646 2011-03-28 12:23:43Z adriana 
;
_cod_original_cell_volume 3703.9(13)
_cod_database_code 4319021

loop_
_symmetry_equiv_pos_as_xyz
'x, y, z'
'-x+1/2, y+1/2, -z+1/2'
'-x, -y, -z'
'x-1/2, -y-1/2, z-1/2'

loop_
_atom_site_label
_atom_site_type_symbol
_atom_site_fract_x
_atom_site_fract_y
_atom_site_fract_z
_atom_site_U_iso_or_equiv
_atom_site_adp_type
_atom_site_occupancy
_atom_site_symmetry_multiplicity
_atom_site_calc_flag
_atom_site_refinement_flags
_atom_site_disorder_assembly
_atom_site_disorder_group
Mo1 Mo 0.75273(6) 0.14340(2) 0.22039(3) 0.0445(2) Uani 1 1 d . . .
P1 P 0.57697(19) 0.05654(7) 0.21518(9) 0.0466(4) Uani 1 1 d . . .
P2 P 0.60531(19) 0.17147(8) 0.10119(9) 0.0483(4) Uani 1 1 d . . .
N1 N 0.6264(7) -0.0148(2) 0.2055(3) 0.0631(16) Uani 1 1 d . . .
N2 N 0.4727(6) 0.0305(3) 0.2855(3) 0.0604(15) Uani 1 1 d . . .
N3 N 0.6772(7) 0.1913(3) 0.0183(3) 0.0675(17) Uani 1 1 d . . .
N4 N 0.4943(7) 0.2319(2) 0.0881(3) 0.0627(16) Uani 1 1 d . . .
Si1 Si 0.5240(3) -0.04056(10) 0.27701(13) 0.0793(7) Uani 1 1 d . . .
Si2 Si 0.5710(3) 0.25344(10) 0.00637(12) 0.0847(8) Uani 1 1 d . . .
O1 O 0.5840(7) 0.2163(3) 0.3386(3) 0.0918(18) Uani 1 1 d . . .
O2 O 0.9279(7) 0.2606(3) 0.2143(4) 0.0963(19) Uani 1 1 d . . .
O3 O 1.0359(6) 0.0905(3) 0.1456(4) 0.102(2) Uani 1 1 d . . .
O4 O 0.9130(7) 0.0917(3) 0.3648(3) 0.097(2) Uani 1 1 d . . .
C1 C 0.3669(13) -0.0904(4) 0.2491(6) 0.126(4) Uani 1 1 d . . .
H1A H 0.3104 -0.0995 0.2917 0.189 Uiso 1 1 calc R . .
H1B H 0.4074 -0.1252 0.2292 0.189 Uiso 1 1 calc R . .
H1C H 0.3018 -0.0722 0.2120 0.189 Uiso 1 1 calc R . .
C2 C 0.6371(15) -0.0710(5) 0.3580(6) 0.138(5) Uani 1 1 d . . .
H2A H 0.7103 -0.0431 0.3756 0.206 Uiso 1 1 calc R . .
H2B H 0.6877 -0.1053 0.3429 0.206 Uiso 1 1 calc R . .
H2C H 0.5713 -0.0802 0.3971 0.206 Uiso 1 1 calc R . .
C3 C 0.4409(15) 0.2555(4) -0.0772(5) 0.141(5) Uani 1 1 d . . .
H3A H 0.3786 0.2216 -0.0784 0.212 Uiso 1 1 calc R . .
H3B H 0.4983 0.2567 -0.1211 0.212 Uiso 1 1 calc R . .
H3C H 0.3784 0.2892 -0.0755 0.212 Uiso 1 1 calc R . .
C4 C 0.6783(15) 0.3225(4) 0.0130(6) 0.139(5) Uani 1 1 d . . .
H4A H 0.6094 0.3540 0.0184 0.208 Uiso 1 1 calc R . .
H4B H 0.7325 0.3279 -0.0313 0.208 Uiso 1 1 calc R . .
H4C H 0.7481 0.3212 0.0553 0.208 Uiso 1 1 calc R . .
C5 C 0.6337(8) 0.1881(3) 0.2925(4) 0.0596(18) Uani 1 1 d . . .
C6 C 0.8675(8) 0.2171(4) 0.2167(4) 0.0624(19) Uani 1 1 d . . .
C7 C 0.9284(8) 0.1075(3) 0.1685(4) 0.065(2) Uani 1 1 d . . .
C8 C 0.8557(8) 0.1108(3) 0.3114(4) 0.0611(19) Uani 1 1 d . . .
C10 C 0.7417(11) -0.0431(4) 0.1636(5) 0.086(3) Uani 1 1 d . . .
C11 C 0.7506(11) -0.0164(4) 0.0863(5) 0.096(3) Uani 1 1 d . . .
H11A H 0.6577 -0.0231 0.0582 0.144 Uiso 1 1 calc R . .
H11B H 0.8323 -0.0336 0.0611 0.144 Uiso 1 1 calc R . .
H11C H 0.7676 0.0244 0.0910 0.144 Uiso 1 1 calc R . .
C12 C 0.6975(13) -0.1068(4) 0.1538(7) 0.120(4) Uani 1 1 d . . .
H12A H 0.6902 -0.1244 0.2018 0.180 Uiso 1 1 calc R . .
H12B H 0.7727 -0.1264 0.1268 0.180 Uiso 1 1 calc R . .
H12C H 0.6019 -0.1094 0.1268 0.180 Uiso 1 1 calc R . .
C13 C 0.8945(11) -0.0389(4) 0.2053(6) 0.105(3) Uani 1 1 d . . .
H13A H 0.9216 0.0010 0.2116 0.158 Uiso 1 1 calc R . .
H13B H 0.9691 -0.0581 0.1774 0.158 Uiso 1 1 calc R . .
H13C H 0.8891 -0.0568 0.2531 0.158 Uiso 1 1 calc R . .
C14 C 0.4329(7) 0.0729(3) 0.1407(4) 0.0545(17) Uani 1 1 d . . .
H14A H 0.3926 0.0367 0.1213 0.065 Uiso 1 1 calc R . .
H14B H 0.3508 0.0935 0.1625 0.065 Uiso 1 1 calc R . .
C15 C 0.4865(8) 0.1083(3) 0.0758(4) 0.0551(17) Uani 1 1 d . . .
H15A H 0.3987 0.1217 0.0467 0.066 Uiso 1 1 calc R . .
H15B H 0.5430 0.0832 0.0443 0.066 Uiso 1 1 calc R . .
C20 C 0.3929(9) 0.0586(4) 0.3473(4) 0.077(2) Uani 1 1 d . . .
C21 C 0.2827(12) 0.0147(5) 0.3772(6) 0.118(4) Uani 1 1 d . . .
H21A H 0.2139 0.0023 0.3377 0.177 Uiso 1 1 calc R . .
H21B H 0.2274 0.0321 0.4159 0.177 Uiso 1 1 calc R . .
H21C H 0.3377 -0.0180 0.3970 0.177 Uiso 1 1 calc R . .
C22 C 0.2992(9) 0.1094(4) 0.3180(5) 0.082(2) Uani 1 1 d . . .
H22A H 0.3650 0.1396 0.3028 0.123 Uiso 1 1 calc R . .
H22B H 0.2377 0.1235 0.3565 0.123 Uiso 1 1 calc R . .
H22C H 0.2358 0.0972 0.2763 0.123 Uiso 1 1 calc R . .
C23 C 0.5044(10) 0.0777(4) 0.4096(4) 0.091(3) Uani 1 1 d . . .
H23A H 0.5620 0.0450 0.4274 0.136 Uiso 1 1 calc R . .
H23B H 0.4502 0.0937 0.4496 0.136 Uiso 1 1 calc R . .
H23C H 0.5711 0.1063 0.3910 0.136 Uiso 1 1 calc R . .
C30 C 0.8145(11) 0.1726(5) -0.0206(4) 0.093(3) Uani 1 1 d . . .
C31 C 0.7932(14) 0.1968(5) -0.1018(5) 0.134(5) Uani 1 1 d . . .
H31A H 0.6995 0.1831 -0.1240 0.201 Uiso 1 1 calc R . .
H31B H 0.8749 0.1839 -0.1307 0.201 Uiso 1 1 calc R . .
H31C H 0.7923 0.2382 -0.1004 0.201 Uiso 1 1 calc R . .
C32 C 0.8223(12) 0.1069(5) -0.0257(5) 0.108(3) Uani 1 1 d . . .
H32A H 0.8373 0.0910 0.0233 0.162 Uiso 1 1 calc R . .
H32B H 0.9048 0.0960 -0.0553 0.162 Uiso 1 1 calc R . .
H32C H 0.7298 0.0924 -0.0483 0.162 Uiso 1 1 calc R . .
C33 C 0.9555(11) 0.1997(5) 0.0152(6) 0.123(4) Uani 1 1 d . . .
H33A H 0.9484 0.2410 0.0116 0.184 Uiso 1 1 calc R . .
H33B H 1.0422 0.1867 -0.0099 0.184 Uiso 1 1 calc R . .
H33C H 0.9651 0.1887 0.0666 0.184 Uiso 1 1 calc R . .
C40 C 0.3950(9) 0.2638(3) 0.1381(5) 0.076(2) Uani 1 1 d . . .
C41 C 0.3057(9) 0.2219(4) 0.1812(5) 0.091(3) Uani 1 1 d . . .
H41A H 0.2537 0.1958 0.1475 0.136 Uiso 1 1 calc R . .
H41B H 0.2336 0.2425 0.2092 0.136 Uiso 1 1 calc R . .
H41C H 0.3723 0.2006 0.2145 0.136 Uiso 1 1 calc R . .
C42 C 0.2856(11) 0.3001(4) 0.0877(7) 0.118(4) Uani 1 1 d . . .
H42A H 0.3422 0.3260 0.0583 0.178 Uiso 1 1 calc R . .
H42B H 0.2200 0.3218 0.1181 0.178 Uiso 1 1 calc R . .
H42C H 0.2265 0.2749 0.0556 0.178 Uiso 1 1 calc R . .
C43 C 0.4873(10) 0.3053(4) 0.1883(5) 0.088(3) Uani 1 1 d . . .
H43A H 0.5645 0.2842 0.2158 0.132 Uiso 1 1 calc R . .
H43B H 0.4224 0.3236 0.2223 0.132 Uiso 1 1 calc R . .
H43C H 0.5330 0.3341 0.1584 0.132 Uiso 1 1 calc R . .

loop_
_atom_site_aniso_label
_atom_site_aniso_U_11
_atom_site_aniso_U_22
_atom_site_aniso_U_33
_atom_site_aniso_U_23
_atom_site_aniso_U_13
_atom_site_aniso_U_12
Mo1 0.0352(3) 0.0573(4) 0.0405(3) -0.0084(3) -0.0027(2) 0.0003(3)
P1 0.0463(9) 0.0520(10) 0.0411(9) -0.0004(8) -0.0022(7) 0.0018(8)
P2 0.0494(10) 0.0534(10) 0.0415(10) 0.0005(8) -0.0030(8) -0.0096(8)
N1 0.080(4) 0.051(3) 0.058(4) -0.003(3) 0.000(3) 0.008(3)
N2 0.063(4) 0.066(4) 0.053(3) 0.011(3) 0.008(3) -0.002(3)
N3 0.079(4) 0.081(4) 0.043(3) 0.006(3) 0.006(3) -0.027(3)
N4 0.069(4) 0.052(3) 0.066(4) 0.009(3) -0.016(3) -0.008(3)
Si1 0.1076(19) 0.0609(14) 0.0690(15) 0.0161(11) -0.0015(13) -0.0013(13)
Si2 0.133(2) 0.0627(14) 0.0558(13) 0.0126(11) -0.0221(14) -0.0361(14)
O1 0.090(4) 0.105(5) 0.082(4) -0.034(4) 0.013(3) 0.020(4)
O2 0.091(4) 0.085(4) 0.114(5) -0.015(4) 0.010(4) -0.035(4)
O3 0.046(3) 0.138(6) 0.123(5) -0.040(4) 0.018(3) 0.021(3)
O4 0.085(4) 0.121(5) 0.081(4) 0.009(4) -0.026(3) 0.023(4)
C1 0.168(11) 0.086(7) 0.126(9) 0.008(6) 0.019(8) -0.048(7)
C2 0.210(13) 0.102(8) 0.099(8) 0.039(7) -0.017(8) 0.050(9)
C3 0.248(15) 0.089(7) 0.080(7) 0.017(6) -0.077(8) -0.012(8)
C4 0.236(14) 0.097(8) 0.084(7) 0.014(6) 0.003(8) -0.092(9)
C5 0.049(4) 0.072(5) 0.057(5) -0.007(4) 0.000(3) 0.008(4)
C6 0.051(4) 0.076(5) 0.059(5) -0.012(4) -0.005(3) -0.014(4)
C7 0.048(4) 0.078(5) 0.069(5) -0.021(4) -0.009(4) 0.002(4)
C8 0.047(4) 0.074(5) 0.060(5) -0.011(4) -0.013(4) 0.009(4)
C10 0.108(7) 0.058(5) 0.091(7) -0.017(5) -0.001(5) 0.021(5)
C11 0.120(8) 0.087(6) 0.083(6) -0.020(5) 0.024(6) 0.013(6)
C12 0.151(10) 0.064(6) 0.146(10) -0.027(6) 0.006(8) 0.023(6)
C13 0.098(7) 0.102(7) 0.115(8) -0.012(6) -0.005(6) 0.049(6)
C14 0.044(4) 0.061(4) 0.057(4) 0.009(3) -0.007(3) -0.011(3)
C15 0.054(4) 0.056(4) 0.054(4) 0.006(3) -0.016(3) -0.009(3)
C20 0.081(6) 0.097(6) 0.056(5) 0.015(4) 0.026(4) 0.004(5)
C21 0.127(9) 0.125(9) 0.107(8) 0.022(7) 0.060(7) -0.022(7)
C22 0.065(5) 0.100(7) 0.083(6) -0.004(5) 0.022(4) 0.007(5)
C23 0.103(7) 0.119(8) 0.052(5) -0.004(5) 0.008(5) 0.013(6)
C30 0.103(7) 0.125(8) 0.052(5) -0.003(5) 0.020(5) -0.045(6)
C31 0.186(12) 0.166(11) 0.053(6) 0.000(6) 0.029(6) -0.062(10)
C32 0.111(8) 0.138(10) 0.080(7) -0.023(6) 0.045(6) -0.014(7)
C33 0.095(7) 0.194(12) 0.082(7) -0.023(7) 0.032(6) -0.058(8)
C40 0.080(6) 0.058(5) 0.088(6) 0.003(4) -0.013(5) 0.013(4)
C41 0.062(5) 0.093(7) 0.117(8) 0.010(6) 0.004(5) 0.009(5)
C42 0.101(7) 0.084(7) 0.165(11) 0.017(7) -0.047(7) 0.028(6)
C43 0.092(6) 0.069(6) 0.102(7) -0.015(5) -0.001(5) 0.008(5)

loop_
_atom_type_symbol
_atom_type_description
_atom_type_scat_dispersion_real
_atom_type_scat_dispersion_imag
_atom_type_scat_source
Mo Mo -1.6832 0.6857 'International Tables Vol C Tables 4.2.6.8 and 6.1.1.4'
P P 0.1023 0.0942 'International Tables Vol C Tables 4.2.6.8 and 6.1.1.4'
Si Si 0.0817 0.0704 'International Tables Vol C Tables 4.2.6.8 and 6.1.1.4'
N N 0.0061 0.0033 'International Tables Vol C Tables 4.2.6.8 and 6.1.1.4'
C C 0.0033 0.0016 'International Tables Vol C Tables 4.2.6.8 and 6.1.1.4'
O O 0.0106 0.0060 'International Tables Vol C Tables 4.2.6.8 and 6.1.1.4'
H H 0.0000 0.0000 'International Tables Vol C Tables 4.2.6.8 and 6.1.1.4'

loop_
_geom_angle_atom_site_label_1
_geom_angle_atom_site_label_2
_geom_angle_atom_site_label_3
_geom_angle
_geom_angle_site_symmetry_1
_geom_angle_site_symmetry_3
_geom_angle_publ_flag
C8 Mo1 C6 97.9(3) . . ?
C8 Mo1 C5 84.2(3) . . ?
C6 Mo1 C5 82.2(3) . . ?
C8 Mo1 C7 83.7(3) . . ?
C6 Mo1 C7 86.0(3) . . ?
C5 Mo1 C7 161.8(3) . . ?
C8 Mo1 P2 172.2(2) . . ?
C6 Mo1 P2 89.8(2) . . ?
C5 Mo1 P2 98.5(2) . . ?
C7 Mo1 P2 95.3(2) . . ?
C8 Mo1 P1 89.3(2) . . ?
C6 Mo1 P1 172.1(2) . . ?
C5 Mo1 P1 95.3(2) . . ?
C7 Mo1 P1 98.1(2) . . ?
P2 Mo1 P1 83.19(6) . . ?
N2 P1 N1 83.4(3) . . ?
N2 P1 C14 103.3(3) . . ?
N1 P1 C14 107.1(3) . . ?
N2 P1 Mo1 127.1(2) . . ?
N1 P1 Mo1 127.2(2) . . ?
C14 P1 Mo1 105.4(2) . . ?
N2 P1 Si1 41.7(2) . . ?
N1 P1 Si1 41.7(2) . . ?
C14 P1 Si1 111.1(2) . . ?
Mo1 P1 Si1 143.39(9) . . ?
N3 P2 N4 84.1(3) . . ?
N3 P2 C15 103.2(3) . . ?
N4 P2 C15 107.1(3) . . ?
N3 P2 Mo1 127.2(2) . . ?
N4 P2 Mo1 126.2(2) . . ?
C15 P2 Mo1 105.7(2) . . ?
N3 P2 Si2 42.1(2) . . ?
N4 P2 Si2 42.0(2) . . ?
C15 P2 Si2 112.0(2) . . ?
Mo1 P2 Si2 142.32(9) . . ?
C10 N1 Si1 129.8(5) . . ?
C10 N1 P1 132.4(5) . . ?
Si1 N1 P1 96.4(3) . . ?
C20 N2 P1 133.5(5) . . ?
C20 N2 Si1 128.4(5) . . ?
P1 N2 Si1 96.7(3) . . ?
C30 N3 P2 132.4(6) . . ?
C30 N3 Si2 129.3(5) . . ?
P2 N3 Si2 96.2(3) . . ?
C40 N4 P2 132.4(5) . . ?
C40 N4 Si2 129.9(5) . . ?
P2 N4 Si2 96.1(3) . . ?
N1 Si1 N2 83.4(3) . . ?
N1 Si1 C1 115.5(4) . . ?
N2 Si1 C1 114.9(4) . . ?
N1 Si1 C2 115.6(5) . . ?
N2 Si1 C2 115.3(4) . . ?
C1 Si1 C2 110.1(5) . . ?
N1 Si1 P1 41.8(2) . . ?
N2 Si1 P1 41.58(19) . . ?
C1 Si1 P1 125.3(4) . . ?
C2 Si1 P1 124.6(4) . . ?
N4 Si2 N3 83.6(3) . . ?
N4 Si2 C3 116.4(5) . . ?
N3 Si2 C3 115.9(4) . . ?
N4 Si2 C4 114.5(4) . . ?
N3 Si2 C4 115.7(5) . . ?
C3 Si2 C4 109.1(5) . . ?
N4 Si2 P2 41.9(2) . . ?
N3 Si2 P2 41.67(19) . . ?
C3 Si2 P2 127.6(4) . . ?
C4 Si2 P2 123.4(4) . . ?
O1 C5 Mo1 170.5(6) . . ?
O2 C6 Mo1 177.1(7) . . ?
O3 C7 Mo1 172.3(6) . . ?
O4 C8 Mo1 178.7(7) . . ?
N1 C10 C13 110.3(7) . . ?
N1 C10 C11 110.9(7) . . ?
C13 C10 C11 109.8(9) . . ?
N1 C10 C12 108.1(8) . . ?
C13 C10 C12 109.6(8) . . ?
C11 C10 C12 108.1(8) . . ?
C15 C14 P1 115.9(4) . . ?
C14 C15 P2 115.7(5) . . ?
N2 C20 C22 110.5(6) . . ?
N2 C20 C23 111.0(7) . . ?
C22 C20 C23 110.8(8) . . ?
N2 C20 C21 107.9(7) . . ?
C22 C20 C21 106.8(7) . . ?
C23 C20 C21 109.8(7) . . ?
N3 C30 C33 110.8(7) . . ?
N3 C30 C32 110.9(7) . . ?
C33 C30 C32 113.5(10) . . ?
N3 C30 C31 105.5(9) . . ?
C33 C30 C31 108.0(8) . . ?
C32 C30 C31 107.7(8) . . ?
N4 C40 C41 109.6(7) . . ?
N4 C40 C43 110.7(7) . . ?
C41 C40 C43 112.6(8) . . ?
N4 C40 C42 106.9(7) . . ?
C41 C40 C42 108.9(8) . . ?
C43 C40 C42 108.0(7) . . ?

loop_
_geom_bond_atom_site_label_1
_geom_bond_atom_site_label_2
_geom_bond_distance
_geom_bond_site_symmetry_2
_geom_bond_publ_flag
Mo1 C8 1.987(8) . ?
Mo1 C6 1.992(8) . ?
Mo1 C5 2.002(8) . ?
Mo1 C7 2.035(8) . ?
Mo1 P2 2.5452(18) . ?
Mo1 P1 2.5471(18) . ?
P1 N2 1.714(6) . ?
P1 N1 1.721(6) . ?
P1 C14 1.849(6) . ?
P1 Si1 2.565(3) . ?
P2 N3 1.714(6) . ?
P2 N4 1.723(6) . ?
P2 C15 1.850(6) . ?
P2 Si2 2.563(3) . ?
N1 C10 1.458(10) . ?
N1 Si1 1.718(7) . ?
N2 C20 1.496(9) . ?
N2 Si1 1.719(6) . ?
N3 C30 1.498(11) . ?
N3 Si2 1.730(7) . ?
N4 C40 1.487(10) . ?
N4 Si2 1.725(7) . ?
Si1 C1 1.863(10) . ?
Si1 C2 1.869(10) . ?
Si2 C3 1.855(9) . ?
Si2 C4 1.864(9) . ?
O1 C5 1.161(8) . ?
O2 C6 1.145(9) . ?
O3 C7 1.128(8) . ?
O4 C8 1.156(8) . ?
C10 C13 1.523(12) . ?
C10 C11 1.530(12) . ?
C10 C12 1.535(12) . ?
C14 C15 1.522(9) . ?
C20 C22 1.521(11) . ?
C20 C23 1.526(11) . ?
C20 C21 1.527(12) . ?
C30 C33 1.517(12) . ?
C30 C32 1.529(14) . ?
C30 C31 1.568(12) . ?
C40 C41 1.494(11) . ?
C40 C43 1.531(11) . ?
C40 C42 1.545(11) . ?
